data_1568586
loop_
_publ_author_name
'Min, Chang'
'Wu, You'
'Li, Yanbin'
'Zhou, Chunming'
'Cheong, Sang-Wook'
'Lu, Xiaosong'
'Zhou, Tianyuan'
'Zhang, Le'

_publ_section_title
;
 Structural and Improper Ferroelectric Properties of TbInO3 Single Crystal
 Grown by Laser Floating Zone
;
_journal_issue 2
_journal_name_full Crystals
_journal_page_first 287
_journal_paper_doi 10.3390/cryst13020287
_journal_volume 13
_journal_year 2023
_chemical_formula_sum 'In O3 Tb'
_chemical_formula_weight 321.74
_space_group_IT_number 185
_space_group_name_Hall 'P 6c -2'
_space_group_name_H-M_alt 'P 63 c m'
_symmetry_cell_setting hexagonal
_symmetry_space_group_name_H-M 'P 63 c m'
_atom_sites_solution_primary direct
_atom_sites_solution_secondary difmap
_audit_creation_method SHELXL-97
_audit_update_record
;
2018-03-18 # Formatted by publCIF
;
_cell_angle_alpha 90.00
_cell_angle_beta 90.00
_cell_angle_gamma 120.00
_cell_formula_units_Z 6
_cell_length_a 6.30880(10)
_cell_length_b 6.30880(10)
_cell_length_c 12.3067(4)
_cell_measurement_reflns_used 2647
_cell_measurement_temperature 273(2)
_cell_measurement_theta_max 27.52
_cell_measurement_theta_min 3.31
_cell_volume 424.195(17)
_computing_cell_refinement 'Bruker SMART'
_computing_data_collection 'Bruker SMART'
_computing_data_reduction 'Bruker SAINT'
_computing_molecular_graphics 'Bruker SHELXTL'
_computing_publication_material 'Bruker SHELXTL'
_computing_structure_refinement 'SHELXL-97 (Sheldrick, 1997)'
_computing_structure_solution 'SHELXS-97 (Sheldrick, 1990)'
_diffrn_ambient_temperature 273(2)
_diffrn_measured_fraction_theta_full 0.990
_diffrn_measured_fraction_theta_max 0.990
_diffrn_measurement_device_type 'CCD area detector'
_diffrn_measurement_method 'phi and omega scans'
_diffrn_radiation_monochromator graphite
_diffrn_radiation_source 'fine-focus sealed tube'
_diffrn_radiation_type MoK\a
_diffrn_radiation_wavelength 0.71073
_diffrn_reflns_av_R_equivalents 0.0812
_diffrn_reflns_av_sigmaI/netI 0.0385
_diffrn_reflns_limit_h_max 8
_diffrn_reflns_limit_h_min -8
_diffrn_reflns_limit_k_max 8
_diffrn_reflns_limit_k_min -8
_diffrn_reflns_limit_l_max 16
_diffrn_reflns_limit_l_min -15
_diffrn_reflns_number 4129
_diffrn_reflns_theta_full 27.52
_diffrn_reflns_theta_max 27.52
_diffrn_reflns_theta_min 3.31
_exptl_absorpt_coefficient_mu 32.713
_exptl_absorpt_correction_T_max 0.4403
_exptl_absorpt_correction_T_min 0.1384
_exptl_absorpt_correction_type multi-scan
_exptl_absorpt_process_details 'APEX2 Software Suite (Bruker,2005)'
_exptl_crystal_colour red
_exptl_crystal_density_diffrn 7.557
_exptl_crystal_density_method 'not measured'
_exptl_crystal_description rod
_exptl_crystal_F_000 828
_exptl_crystal_size_max 0.10
_exptl_crystal_size_mid 0.10
_exptl_crystal_size_min 0.03
_refine_diff_density_max 6.226
_refine_diff_density_min -2.867
_refine_diff_density_rms 0.974
_refine_ls_abs_structure_details 'Flack H D (1983), Acta Cryst. A39, 876-881'
_refine_ls_abs_structure_Flack 0.54(2)
_refine_ls_extinction_coef 0.0078(8)
_refine_ls_extinction_expression Fc^*^=kFc[1+0.001xFc^2^\l^3^/sin(2\q)]^-1/4^
_refine_ls_extinction_method SHELXL
_refine_ls_goodness_of_fit_ref 1.257
_refine_ls_matrix_type full
_refine_ls_number_parameters 29
_refine_ls_number_reflns 369
_refine_ls_number_restraints 43
_refine_ls_restrained_S_all 1.195
_refine_ls_R_factor_all 0.0449
_refine_ls_R_factor_gt 0.0415
_refine_ls_shift/su_max 0.000
_refine_ls_shift/su_mean 0.000
_refine_ls_structure_factor_coef Fsqd
_refine_ls_weighting_details 'calc w=1/[\s^2^(Fo^2^)+(0.0525P)^2^+0.0000P] where P=(Fo^2^+2Fc^2^)/3'
_refine_ls_weighting_scheme calc
_refine_ls_wR_factor_gt 0.0847
_refine_ls_wR_factor_ref 0.0885
_reflns_number_gt 302
_reflns_number_total 369
_reflns_threshold_expression >2sigma(I)
_cod_data_source_file TbInO3.cif
_cod_data_source_block s
_cod_original_sg_symbol_H-M P6(3)cm
_cod_database_code 1568586

loop_
_symmetry_equiv_pos_as_xyz
'x, y, z'
'-y, x-y, z'
'-x+y, -x, z'
'-x, -y, z+1/2'
'y, -x+y, z+1/2'
'x-y, x, z+1/2'
'-y, -x, z+1/2'
'-x+y, y, z+1/2'
'x, x-y, z+1/2'
'y, x, z'
'x-y, -y, z'
'-x, -x+y, z'

loop_
_atom_site_label
_atom_site_type_symbol
_atom_site_fract_x
_atom_site_fract_y
_atom_site_fract_z
_atom_site_U_iso_or_equiv
_atom_site_adp_type
_atom_site_occupancy
_atom_site_symmetry_multiplicity
_atom_site_calc_flag
_atom_site_refinement_flags
_atom_site_disorder_assembly
_atom_site_disorder_group
Tb1 Tb 0.3333 0.6667 0.0321 0.0106(4) Uani 1 3 d SU . .
Tb2 Tb 0.0000 0.0000 -0.00004(16) 0.0096(4) Uani 1 6 d SU . .
In1 In 0.3340(3) 0.0000 0.26873(14) 0.0080(3) Uani 1 2 d SU . .
O1 O 0.317(2) 0.0000 0.1001(15) 0.013(2) Uani 1 2 d SU . .
O2 O 0.3654(18) 0.0000 0.4367(10) 0.011(2) Uani 1 2 d SU . .
O3 O 0.6667 0.3333 0.246(2) 0.013(2) Uani 1 3 d SU . .
O4 O 0.0000 0.0000 0.300(3) 0.013(2) Uani 1 6 d SU . .

loop_
_atom_site_aniso_label
_atom_site_aniso_U_11
_atom_site_aniso_U_22
_atom_site_aniso_U_33
_atom_site_aniso_U_23
_atom_site_aniso_U_13
_atom_site_aniso_U_12
Tb1 0.0084(4) 0.0084(4) 0.0149(5) 0.000 0.000 0.0042(2)
Tb2 0.0088(5) 0.0088(5) 0.0113(7) 0.000 0.000 0.0044(3)
In1 0.0077(5) 0.0075(8) 0.0087(5) 0.000 0.0002(2) 0.0038(4)
O1 0.014(3) 0.006(4) 0.016(4) 0.000 0.003(4) 0.0030(18)
O2 0.009(3) 0.027(6) 0.005(4) 0.000 -0.002(4) 0.013(3)
O3 0.014(3) 0.006(4) 0.016(4) 0.000 0.003(4) 0.0030(18)
O4 0.014(3) 0.006(4) 0.016(4) 0.000 0.003(4) 0.0030(18)

loop_
_atom_type_symbol
_atom_type_description
_atom_type_scat_dispersion_real
_atom_type_scat_dispersion_imag
_atom_type_scat_source
O O 0.0106 0.0060 'International Tables Vol C Tables 4.2.6.8 and 6.1.1.4'
In In -0.7276 1.3100 'International Tables Vol C Tables 4.2.6.8 and 6.1.1.4'
Tb Tb -0.1723 4.1537 'International Tables Vol C Tables 4.2.6.8 and 6.1.1.4'

loop_
_geom_angle_atom_site_label_1
_geom_angle_atom_site_label_2
_geom_angle_atom_site_label_3
_geom_angle
_geom_angle_site_symmetry_1
_geom_angle_site_symmetry_3
_geom_angle_publ_flag
O1 Tb1 O1 107.7(5) 1_565 2 ?
O1 Tb1 O1 107.7(5) 1_565 3_665 ?
O1 Tb1 O1 107.7(5) 2 3_665 ?
O1 Tb1 O2 79.1(5) 1_565 5_564 ?
O1 Tb1 O2 75.4(4) 2 5_564 ?
O1 Tb1 O2 170.6(6) 3_665 5_564 ?
O1 Tb1 O2 75.4(4) 1_565 4_664 ?
O1 Tb1 O2 170.6(6) 2 4_664 ?
O1 Tb1 O2 79.1(5) 3_665 4_664 ?
O2 Tb1 O2 96.8(3) 5_564 4_664 ?
O1 Tb1 O2 170.6(6) 1_565 6_554 ?
O1 Tb1 O2 79.1(5) 2 6_554 ?
O1 Tb1 O2 75.4(4) 3_665 6_554 ?
O2 Tb1 O2 96.8(4) 5_564 6_554 ?
O2 Tb1 O2 96.8(4) 4_664 6_554 ?
O1 Tb1 O3 68.8(4) 1_565 10 ?
O1 Tb1 O3 68.8(4) 2 10 ?
O1 Tb1 O3 68.8(4) 3_665 10 ?
O2 Tb1 O3 120.3(3) 5_564 10 ?
O2 Tb1 O3 120.3(3) 4_664 10 ?
O2 Tb1 O3 120.3(3) 6_554 10 ?
O1 Tb1 In1 33.1(4) 1_565 1_565 ?
O1 Tb1 In1 90.0(4) 2 1_565 ?
O1 Tb1 In1 87.6(4) 3_665 1_565 ?
O2 Tb1 In1 101.3(3) 5_564 1_565 ?
O2 Tb1 In1 96.8(2) 4_664 1_565 ?
O2 Tb1 In1 155.8(3) 6_554 1_565 ?
O3 Tb1 In1 35.81(2) 10 1_565 ?
O1 Tb1 In1 87.6(4) 1_565 2 ?
O1 Tb1 In1 33.1(4) 2 2 ?
O1 Tb1 In1 90.0(4) 3_665 2 ?
O2 Tb1 In1 96.8(2) 5_564 2 ?
O2 Tb1 In1 155.8(3) 4_664 2 ?
O2 Tb1 In1 101.3(3) 6_554 2 ?
O3 Tb1 In1 35.81(2) 10 2 ?
In1 Tb1 In1 60.89(4) 1_565 2 ?
O1 Tb1 In1 90.0(4) 1_565 3_665 ?
O1 Tb1 In1 87.6(4) 2 3_665 ?
O1 Tb1 In1 33.1(4) 3_665 3_665 ?
O2 Tb1 In1 155.8(3) 5_564 3_665 ?
O2 Tb1 In1 101.3(3) 4_664 3_665 ?
O2 Tb1 In1 96.8(2) 6_554 3_665 ?
O3 Tb1 In1 35.81(2) 10 3_665 ?
In1 Tb1 In1 60.89(4) 1_565 3_665 ?
In1 Tb1 In1 60.89(4) 2 3_665 ?
O1 Tb1 Tb1 87.8(3) 1_565 10_455 ?
O1 Tb1 Tb1 38.1(3) 2 10_455 ?
O1 Tb1 Tb1 145.7(4) 3_665 10_455 ?
O2 Tb1 Tb1 38.5(2) 5_564 10_455 ?
O2 Tb1 Tb1 135.0(3) 4_664 10_455 ?
O2 Tb1 Tb1 94.3(3) 6_554 10_455 ?
O3 Tb1 Tb1 90.000(1) 10 10_455 ?
In1 Tb1 Tb1 90.06(3) 1_565 10_455 ?
In1 Tb1 Tb1 59.524(15) 2 10_455 ?
In1 Tb1 Tb1 120.41(3) 3_665 10_455 ?
O1 Tb1 Tb1 38.1(3) 1_565 10_565 ?
O1 Tb1 Tb1 145.7(4) 2 10_565 ?
O1 Tb1 Tb1 87.8(3) 3_665 10_565 ?
O2 Tb1 Tb1 94.3(3) 5_564 10_565 ?
O2 Tb1 Tb1 38.5(2) 4_664 10_565 ?
O2 Tb1 Tb1 135.0(3) 6_554 10_565 ?
O3 Tb1 Tb1 90.000(1) 10 10_565 ?
In1 Tb1 Tb1 59.524(15) 1_565 10_565 ?
In1 Tb1 Tb1 120.41(3) 2 10_565 ?
In1 Tb1 Tb1 90.06(3) 3_665 10_565 ?
Tb1 Tb1 Tb1 120.0 10_455 10_565 ?
O1 Tb2 O1 95.0(5) 2 . ?
O1 Tb2 O1 95.0(5) 2 3 ?
O1 Tb2 O1 95.0(5) . 3 ?
O1 Tb2 O2 167.0(5) 2 5_554 ?
O1 Tb2 O2 76.4(3) . 5_554 ?
O1 Tb2 O2 76.4(3) 3 5_554 ?
O1 Tb2 O2 76.4(3) 2 6_554 ?
O1 Tb2 O2 76.4(3) . 6_554 ?
O1 Tb2 O2 167.0(5) 3 6_554 ?
O2 Tb2 O2 110.3(3) 5_554 6_554 ?
O1 Tb2 O2 76.4(3) 2 4_554 ?
O1 Tb2 O2 167.0(5) . 4_554 ?
O1 Tb2 O2 76.4(3) 3 4_554 ?
O2 Tb2 O2 110.3(3) 5_554 4_554 ?
O2 Tb2 O2 110.3(3) 6_554 4_554 ?
O1 Tb2 O4 121.7(4) 2 4_554 ?
O1 Tb2 O4 121.7(4) . 4_554 ?
O1 Tb2 O4 121.7(4) 3 4_554 ?
O2 Tb2 O4 71.3(3) 5_554 4_554 ?
O2 Tb2 O4 71.3(3) 6_554 4_554 ?
O2 Tb2 O4 71.3(3) 4_554 4_554 ?
O1 Tb2 In1 158.2(4) 2 5_554 ?
O1 Tb2 In1 99.7(3) . 5_554 ?
O1 Tb2 In1 99.7(3) 3 5_554 ?
O2 Tb2 In1 34.8(3) 5_554 5_554 ?
O2 Tb2 In1 91.4(3) 6_554 5_554 ?
O2 Tb2 In1 91.4(3) 4_554 5_554 ?
O4 Tb2 In1 36.52(4) 4_554 5_554 ?
O1 Tb2 In1 99.7(3) 2 4_554 ?
O1 Tb2 In1 158.2(4) . 4_554 ?
O1 Tb2 In1 99.7(3) 3 4_554 ?
O2 Tb2 In1 91.4(3) 5_554 4_554 ?
O2 Tb2 In1 91.4(3) 6_554 4_554 ?
O2 Tb2 In1 34.8(3) 4_554 4_554 ?
O4 Tb2 In1 36.52(4) 4_554 4_554 ?
In1 Tb2 In1 62.04(7) 5_554 4_554 ?
O1 Tb2 In1 99.7(3) 2 6_554 ?
O1 Tb2 In1 99.7(3) . 6_554 ?
O1 Tb2 In1 158.2(4) 3 6_554 ?
O2 Tb2 In1 91.4(3) 5_554 6_554 ?
O2 Tb2 In1 34.8(3) 6_554 6_554 ?
O2 Tb2 In1 91.4(3) 4_554 6_554 ?
O4 Tb2 In1 36.52(4) 4_554 6_554 ?
In1 Tb2 In1 62.04(7) 5_554 6_554 ?
In1 Tb2 In1 62.04(7) 4_554 6_554 ?
O1 Tb2 Tb1 37.9(2) 2 10_455 ?
O1 Tb2 Tb1 132.5(3) . 10_455 ?
O1 Tb2 Tb1 86.75(4) 3 10_455 ?
O2 Tb2 Tb1 148.24(10) 5_554 10_455 ?
O2 Tb2 Tb1 91.98(3) 6_554 10_455 ?
O2 Tb2 Tb1 38.63(18) 4_554 10_455 ?
O4 Tb2 Tb1 96.20(3) 4_554 10_455 ?
In1 Tb2 Tb1 126.81(5) 5_554 10_455 ?
In1 Tb2 Tb1 64.81(3) 4_554 10_455 ?
In1 Tb2 Tb1 94.98(2) 6_554 10_455 ?
O1 Tb2 Tb1 132.5(3) 2 1_545 ?
O1 Tb2 Tb1 37.9(2) . 1_545 ?
O1 Tb2 Tb1 86.75(4) 3 1_545 ?
O2 Tb2 Tb1 38.63(18) 5_554 1_545 ?
O2 Tb2 Tb1 91.98(3) 6_554 1_545 ?
O2 Tb2 Tb1 148.24(10) 4_554 1_545 ?
O4 Tb2 Tb1 96.20(3) 4_554 1_545 ?
In1 Tb2 Tb1 64.81(3) 5_554 1_545 ?
In1 Tb2 Tb1 126.81(5) 4_554 1_545 ?
In1 Tb2 Tb1 94.98(2) 6_554 1_545 ?
Tb1 Tb2 Tb1 167.60(6) 10_455 1_545 ?
O2 In1 O1 177.5(6) . . ?
O2 In1 O3 94.8(7) . 10_545 ?
O1 In1 O3 83.9(7) . 10_545 ?
O2 In1 O3 94.8(7) . . ?
O1 In1 O3 83.9(7) . . ?
O3 In1 O3 118.5(3) 10_545 . ?
O2 In1 O4 85.0(10) . . ?
O1 In1 O4 97.5(10) . . ?
O3 In1 O4 120.66(9) 10_545 . ?
O3 In1 O4 120.66(9) . . ?
O2 In1 Tb2 42.0(3) . 4 ?
O1 In1 Tb2 140.5(4) . 4 ?
O3 In1 Tb2 113.6(6) 10_545 4 ?
O3 In1 Tb2 113.6(6) . 4 ?
O4 In1 Tb2 43.0(10) . 4 ?
O2 In1 Tb1 141.2(2) . 1_545 ?
O1 In1 Tb1 37.4(2) . 1_545 ?
O3 In1 Tb1 46.6(7) 10_545 1_545 ?
O3 In1 Tb1 100.7(6) . 1_545 ?
O4 In1 Tb1 115.7(8) . 1_545 ?
Tb2 In1 Tb1 145.62(4) 4 1_545 ?
O2 In1 Tb1 141.2(2) . 10 ?
O1 In1 Tb1 37.4(2) . 10 ?
O3 In1 Tb1 100.7(6) 10_545 10 ?
O3 In1 Tb1 46.6(7) . 10 ?
O4 In1 Tb1 115.7(8) . 10 ?
Tb2 In1 Tb1 145.62(4) 4 10 ?
Tb1 In1 Tb1 60.95(3) 1_545 10 ?
In1 O1 Tb1 109.6(5) . 1_545 ?
In1 O1 Tb1 109.6(5) . 10 ?
Tb1 O1 Tb1 103.8(6) 1_545 10 ?
In1 O1 Tb2 124.7(7) . . ?
Tb1 O1 Tb2 103.6(5) 1_545 . ?
Tb1 O1 Tb2 103.6(5) 10 . ?
In1 O2 Tb1 122.5(3) . 7_655 ?
In1 O2 Tb1 122.5(3) . 4_665 ?
Tb1 O2 Tb1 103.0(5) 7_655 4_665 ?
In1 O2 Tb2 103.2(5) . 4 ?
Tb1 O2 Tb2 100.6(3) 7_655 4 ?
Tb1 O2 Tb2 100.6(3) 4_665 4 ?
In1 O3 In1 118.3(3) 2_655 . ?
In1 O3 In1 118.3(3) 2_655 3_665 ?
In1 O3 In1 118.3(3) . 3_665 ?
In1 O3 Tb1 97.6(7) 2_655 10 ?
In1 O3 Tb1 97.6(7) . 10 ?
In1 O3 Tb1 97.6(7) 3_665 10 ?
In1 O4 In1 116.8(6) 3 . ?
In1 O4 In1 116.8(6) 3 2 ?
In1 O4 In1 116.8(6) . 2 ?
In1 O4 Tb2 100.5(10) 3 4 ?
In1 O4 Tb2 100.5(10) . 4 ?
In1 O4 Tb2 100.5(10) 2 4 ?

loop_
_geom_bond_atom_site_label_1
_geom_bond_atom_site_label_2
_geom_bond_distance
_geom_bond_site_symmetry_2
_geom_bond_publ_flag
Tb1 O1 2.314(9) 1_565 ?
Tb1 O1 2.314(9) 2 ?
Tb1 O1 2.314(9) 3_665 ?
Tb1 O2 2.327(8) 5_564 ?
Tb1 O2 2.327(8) 4_664 ?
Tb1 O2 2.327(8) 6_554 ?
Tb1 O3 2.63(3) 10 ?
Tb1 In1 3.5908(16) 1_565 ?
Tb1 In1 3.5908(16) 2 ?
Tb1 In1 3.5908(16) 3_665 ?
Tb1 Tb1 3.6424 10_455 ?
Tb1 Tb1 3.6424 10_565 ?
Tb2 O1 2.348(16) 2 ?
Tb2 O1 2.348(16) . ?
Tb2 O1 2.348(16) 3 ?
Tb2 O2 2.433(11) 5_554 ?
Tb2 O2 2.433(11) 6_554 ?
Tb2 O2 2.433(11) 4_554 ?
Tb2 O4 2.46(4) 4_554 ?
Tb2 In1 3.541(3) 5_554 ?
Tb2 In1 3.541(3) 4_554 ?
Tb2 In1 3.541(3) 6_554 ?
Tb2 Tb1 3.6638(2) 10_455 ?
Tb2 Tb1 3.6638(2) 1_545 ?
In1 O2 2.077(13) . ?
In1 O1 2.078(19) . ?
In1 O3 2.119(4) 10_545 ?
In1 O3 2.119(4) . ?
In1 O4 2.143(7) . ?
In1 Tb2 3.541(3) 4 ?
In1 Tb1 3.5908(16) 1_545 ?
In1 Tb1 3.5908(16) 10 ?
O1 Tb1 2.314(9) 1_545 ?
O1 Tb1 2.314(9) 10 ?
O2 Tb1 2.327(8) 7_655 ?
O2 Tb1 2.327(8) 4_665 ?
O2 Tb2 2.433(11) 4 ?
O3 In1 2.119(4) 2_655 ?
O3 In1 2.119(4) 3_665 ?
O3 Tb1 2.63(3) 10 ?
O4 In1 2.143(7) 3 ?
O4 In1 2.143(7) 2 ?
O4 Tb2 2.46(4) 4 ?
